data_4350705
loop_
_publ_author_name
'Andrew, Rhiann E.'
'Chaplin, Adrian B.'

_publ_section_title
;
 Synthesis and reactivity of NHC-based rhodium macrocycles.
;
_journal_issue 1
_journal_name_full 'Inorganic chemistry'
_journal_page_first 312
_journal_page_last 322
_journal_paper_doi 10.1021/ic5024828
_journal_volume 54
_journal_year 2015
_chemical_formula_moiety 'C26 H35 N5 O Rh, C32 H12 B F24'
_chemical_formula_sum 'C58 H47 B F24 N5 O Rh'
_chemical_formula_weight 1399.72
_chemical_melting_point ?
_space_group_crystal_system triclinic
_space_group_IT_number 2
_space_group_name_Hall '-P 1'
_space_group_name_H-M_alt 'P -1'
_atom_sites_solution_hydrogens geom
_atom_sites_solution_primary direct
_atom_sites_solution_secondary difmap
_audit_creation_date 2014-05-09
_audit_creation_method
;
Olex2 1.2
(compiled 2014.03.20 svn.r2918 for OlexSys, GUI svn.r4816)
;
_cell_angle_alpha 116.409(3)
_cell_angle_beta 94.878(3)
_cell_angle_gamma 92.986(3)
_cell_formula_units_Z 2
_cell_length_a 9.3661(3)
_cell_length_b 18.7809(6)
_cell_length_c 19.3860(6)
_cell_measurement_reflns_used 8966
_cell_measurement_temperature 150(2)
_cell_measurement_theta_max 30.1779
_cell_measurement_theta_min 3.1541
_cell_volume 3027.65(19)
_computing_cell_refinement
;
CrysAlisPro, Agilent Technologies,
Version 1.171.36.21 (release 14-08-2012 CrysAlis171 .NET)
(compiled Sep 14 2012,17:21:16)
;
_computing_data_collection
;
CrysAlisPro, Agilent Technologies,
Version 1.171.36.21 (release 14-08-2012 CrysAlis171 .NET)
(compiled Sep 14 2012,17:21:16)
;
_computing_data_reduction
;
CrysAlisPro, Agilent Technologies,
Version 1.171.36.21 (release 14-08-2012 CrysAlis171 .NET)
(compiled Sep 14 2012,17:21:16)
;
_computing_molecular_graphics 'Olex2 (Dolomanov et al., 2009)'
_computing_publication_material 'Olex2 (Dolomanov et al., 2009)'
_computing_structure_refinement 'ShelXL (Sheldrick, 2008)'
_computing_structure_solution 'ShelXS (Sheldrick, 2008)'
_diffrn_ambient_temperature 150(2)
_diffrn_detector_area_resol_mean 10.2833
_diffrn_measured_fraction_theta_full 0.998
_diffrn_measured_fraction_theta_max 0.998
_diffrn_measurement_details
;
#__ type_ start__ end____ width___ exp.time_
  1 omega  -16.00   83.00   1.0000  125.0000
omega____ theta____ kappa____ phi______ frames
    -       13.1593   57.0000 -180.0000 99

#__ type_ start__ end____ width___ exp.time_
  2 omega  -83.00   15.00   1.0000  125.0000
omega____ theta____ kappa____ phi______ frames
    -      -14.0968  -57.0000 -120.0000 98

#__ type_ start__ end____ width___ exp.time_
  3 omega  -34.00   56.00   1.0000  125.0000
omega____ theta____ kappa____ phi______ frames
    -      -14.0968   57.0000   30.0000 90

#__ type_ start__ end____ width___ exp.time_
  4 omega   -1.00   28.00   1.0000  125.0000
omega____ theta____ kappa____ phi______ frames
    -      -14.0968  -99.0000    0.0000 29
;
_diffrn_measurement_device_type 'Oxford Diffraction: Xcalibur, Ruby, Gemini'
_diffrn_measurement_method '\w scans'
_diffrn_orient_matrix_UB_11 -0.0192216000
_diffrn_orient_matrix_UB_12 -0.0417152000
_diffrn_orient_matrix_UB_13 -0.0155325000
_diffrn_orient_matrix_UB_21 -0.0718548000
_diffrn_orient_matrix_UB_22 0.0071583000
_diffrn_orient_matrix_UB_23 0.0079013000
_diffrn_orient_matrix_UB_31 -0.0174220000
_diffrn_orient_matrix_UB_32 -0.0022246000
_diffrn_orient_matrix_UB_33 -0.0372819000
_diffrn_radiation_monochromator graphite
_diffrn_radiation_type MoK\a
_diffrn_radiation_wavelength 0.71073
_diffrn_reflns_av_R_equivalents 0.0340
_diffrn_reflns_av_unetI/netI 0.0598
_diffrn_reflns_Laue_measured_fraction_full 0.998
_diffrn_reflns_Laue_measured_fraction_max 0.998
_diffrn_reflns_limit_h_max 11
_diffrn_reflns_limit_h_min -11
_diffrn_reflns_limit_k_max 20
_diffrn_reflns_limit_k_min -23
_diffrn_reflns_limit_l_max 24
_diffrn_reflns_limit_l_min -21
_diffrn_reflns_number 23522
_diffrn_reflns_point_group_measured_fraction_full 0.998
_diffrn_reflns_point_group_measured_fraction_max 0.998
_diffrn_reflns_theta_full 26.373
_diffrn_reflns_theta_max 26.372
_diffrn_reflns_theta_min 3.160
_diffrn_source 'Enhance (Mo) X-ray Source'
_exptl_absorpt_coefficient_mu 0.400
_exptl_absorpt_correction_T_max 1.00000
_exptl_absorpt_correction_T_min 0.97369
_exptl_absorpt_correction_type multi-scan
_exptl_absorpt_process_details
;
CrysAlisPro, Agilent Technologies,
Version 1.171.36.21 (release 14-08-2012 CrysAlis171 .NET)
(compiled Sep 14 2012,17:21:16)
Empirical absorption correction using spherical harmonics,
 implemented in SCALE3 ABSPACK scaling algorithm.
;
_exptl_crystal_colour yellow
_exptl_crystal_colour_primary yellow
_exptl_crystal_density_diffrn 1.535
_exptl_crystal_density_meas ?
_exptl_crystal_description block
_exptl_crystal_F_000 1408
_exptl_crystal_recrystallization_method 'Crystals grown from Diethylether-Hexane at 298 K'
_exptl_crystal_size_max 0.2
_exptl_crystal_size_mid 0.1
_exptl_crystal_size_min 0.04
_refine_diff_density_max 0.694
_refine_diff_density_min -0.534
_refine_diff_density_rms 0.075
_refine_ls_extinction_method none
_refine_ls_goodness_of_fit_ref 1.051
_refine_ls_hydrogen_treatment constr
_refine_ls_matrix_type full
_refine_ls_number_parameters 960
_refine_ls_number_reflns 12359
_refine_ls_number_restraints 852
_refine_ls_restrained_S_all 1.143
_refine_ls_R_factor_all 0.0681
_refine_ls_R_factor_gt 0.0495
_refine_ls_shift/su_max 0.001
_refine_ls_shift/su_mean 0.000
_refine_ls_structure_factor_coef Fsqd
_refine_ls_weighting_details 'w=1/[\s^2^(Fo^2^)+(0.0411P)^2^+2.7726P] where P=(Fo^2^+2Fc^2^)/3'
_refine_ls_weighting_scheme calc
_refine_ls_wR_factor_gt 0.1038
_refine_ls_wR_factor_ref 0.1117
_reflns_Friedel_coverage 0.000
_reflns_number_gt 9957
_reflns_number_total 12359
_reflns_threshold_expression 'I > 2\s(I)'
_cod_data_source_file ic5024828_si_002.cif
_cod_data_source_block 1a-0010abc13
_cod_depositor_comments
;
The following automatic conversions were performed:

data item '_chemical_melting_point' value 'not measured' was changed
to '?' -- the value is undefined or not given.

data item '_exptl_crystal_density_meas' value 'not measured' was
changed to '?' -- the value is perceived as not measured.

Automatic conversion script
Id: cif_fix_values 6909 2019-04-08 15:41:33Z antanas 
;
_cod_original_cell_volume 3027.66(18)
_cod_database_code 4350705
_shelxl_version_number 2013-4
_shelx_space_group_comment
;
The symmetry employed for this shelxl refinement is uniquely defined
by the following loop, which should always be used as a source of
symmetry information in preference to the above space-group names.
They are only intended as comments.
;
_olex2_refinement_description
;
1. Fixed Uiso
 At 1.2 times of:
  All C(H) groups, All C(H,H) groups
2. Restrained distances
 C215-F7 \\sim C215-F8 \\sim C215-F9 \\sim C215-F107 \\sim C215-F108 \\sim
C215-F109
 with sigma of 0.01
 F7-F8 \\sim F8-F9 \\sim F9-F7 \\sim F107-F108 \\sim F108-F109 \\sim F109-F107
 with sigma of 0.01
 C211-F7 \\sim C211-F8 \\sim C211-F9 \\sim C211-F107 \\sim C211-F108 \\sim
C211-F109
 with sigma of 0.01
 C213-C216 \\sim C213-C316
 with sigma of 0.01
 C207-F1 \\sim C207-F2 \\sim C207-F3 \\sim C307-F101 \\sim C307-F102 \\sim
C307-F103
 with sigma of 0.01
 F1-F2 \\sim F2-F3 \\sim F3-F1 \\sim F101-F102 \\sim F102-F103 \\sim F103-F101
 with sigma of 0.01
 C203-F1 \\sim C203-F2 \\sim C203-F3 \\sim C203-F101 \\sim C203-F102 \\sim
C203-F103
 with sigma of 0.01
 C203-C207 \\sim C203-C307
 with sigma of 0.01
 C208-F4 \\sim C208-F5 \\sim C208-F6 \\sim C308-F104 \\sim C308-F105 \\sim
C308-F106
 with sigma of 0.01
 F4-F5 \\sim F5-F6 \\sim F6-F4 \\sim F104-F105 \\sim F105-F106 \\sim F106-F104
 with sigma of 0.01
 C205-F4 \\sim C205-F5 \\sim C205-F6 \\sim C205-F104 \\sim C205-F105 \\sim
C205-F106
 with sigma of 0.01
 C205-C208 \\sim C205-C308
 with sigma of 0.01
 C216-F10 \\sim C216-F11 \\sim C216-F12 \\sim C316-F110 \\sim C316-F111 \\sim
C316-F112
 with sigma of 0.01
 F10-F11 \\sim F11-F12 \\sim F12-F10 \\sim F110-F111 \\sim F111-F112 \\sim
F112-F110
 with sigma of 0.01
 C213-F10 \\sim C213-F11 \\sim C213-F12 \\sim C213-F110 \\sim C213-F111 \\sim
C213-F112
 with sigma of 0.01
 C213-C216 \\sim C213-C316
 with sigma of 0.01
 C223-F13 \\sim C223-F14 \\sim C223-F15 \\sim C223-F113 \\sim C223-F114 \\sim
C223-F115
 with sigma of 0.01
 F13-F14 \\sim F14-F15 \\sim F15-F13 \\sim F113-F114 \\sim F114-F115 \\sim
F115-F113
 with sigma of 0.01
 C219-F13 \\sim C219-F14 \\sim C219-F15 \\sim C219-F113 \\sim C219-F114 \\sim
C219-F115
 with sigma of 0.01
3. Uiso/Uaniso restraints and constraints
F1 \\sim F2 \\sim F3 \\sim F4 \\sim F5 \\sim F6 \\sim F7 \\sim F8 \\sim F9
\\sim F10 \\sim F11 \\sim F12 \\sim F13 \\sim F14 \\sim F15 \\sim F16 \\sim F17
\\sim F18 \\sim F19 \\sim F20 \\sim F21 \\sim F22 \\sim F23 \\sim F24 \\sim
F101 \\sim F102 \\sim F103 \\sim F104 \\sim F105 \\sim F106 \\sim F107 \\sim
F108 \\sim F109 \\sim F110 \\sim F111 \\sim F112 \\sim F113 \\sim F114 \\sim
F115 \\sim C216 \\sim C316 \\sim C208 \\sim C308 \\sim C307 \\sim C207: within
1.7A with sigma of 0.01 and sigma for terminal atoms of 0.02
Uanis(F1) \\sim Ueq, Uanis(F2) \\sim Ueq, Uanis(F3) \\sim Ueq, Uanis(F4) \\sim
Ueq, Uanis(F5) \\sim Ueq, Uanis(F6) \\sim Ueq, Uanis(F7) \\sim Ueq, Uanis(F8)
\\sim Ueq, Uanis(F9) \\sim Ueq, Uanis(F10) \\sim Ueq, Uanis(F11) \\sim Ueq,
Uanis(F12) \\sim Ueq, Uanis(F13) \\sim Ueq, Uanis(F14) \\sim Ueq, Uanis(F15)
\\sim Ueq, Uanis(F16) \\sim Ueq, Uanis(F17) \\sim Ueq, Uanis(F18) \\sim Ueq,
Uanis(F19) \\sim Ueq, Uanis(F20) \\sim Ueq, Uanis(F21) \\sim Ueq, Uanis(F22)
\\sim Ueq, Uanis(F23) \\sim Ueq, Uanis(F24) \\sim Ueq, Uanis(F101) \\sim Ueq,
Uanis(F102) \\sim Ueq, Uanis(F103) \\sim Ueq, Uanis(F104) \\sim Ueq,
Uanis(F105) \\sim Ueq, Uanis(F106) \\sim Ueq, Uanis(F107) \\sim Ueq,
Uanis(F108) \\sim Ueq, Uanis(F109) \\sim Ueq, Uanis(F110) \\sim Ueq,
Uanis(F111) \\sim Ueq, Uanis(F112) \\sim Ueq, Uanis(F113) \\sim Ueq,
Uanis(F114) \\sim Ueq, Uanis(F115) \\sim Ueq, Uanis(C216) \\sim Ueq,
Uanis(C316) \\sim Ueq, Uanis(C208) \\sim Ueq, Uanis(C308) \\sim Ueq,
Uanis(C307) \\sim Ueq, Uanis(C207) \\sim Ueq: with sigma of 0.003 and sigma for
terminal atoms of 0.01
Uanis(C216) = Uanis(C316)
Uanis(C208) = Uanis(C308)
Uanis(C307) = Uanis(C207)
4. Others
 Sof(F110)=Sof(F111)=Sof(F112)=Sof(C316)=1-FVAR(1)
 Sof(F10)=Sof(F11)=Sof(F12)=Sof(C216)=FVAR(1)
 Sof(F113)=Sof(F114)=Sof(F115)=1-FVAR(2)
 Sof(F13)=Sof(F14)=Sof(F15)=FVAR(2)
 Sof(F104)=Sof(F105)=Sof(F106)=Sof(C308)=1-FVAR(3)
 Sof(F4)=Sof(F5)=Sof(F6)=Sof(C208)=FVAR(3)
 Sof(F101)=Sof(F102)=Sof(F103)=Sof(C307)=1-FVAR(4)
 Sof(F1)=Sof(F2)=Sof(F3)=Sof(C207)=FVAR(4)
 Sof(F107)=Sof(F108)=Sof(F109)=1-FVAR(5)
 Sof(F7)=Sof(F8)=Sof(F9)=FVAR(5)
5.a Secondary CH2 refined with riding coordinates:
 C16(H16A,H16B), C22(H22A,H22B), C28(H28A,H28B), C29(H29A,H29B), C30(H30A,
 H30B), C31(H31A,H31B), C32(H32A,H32B), C33(H33A,H33B), C34(H34A,H34B),
 C35(H35A,H35B), C36(H36A,H36B), C37(H37A,H37B), C38(H38A,H38B), C39(H39A,H39B)
5.b Aromatic/amide H refined with riding coordinates:
 C12(H12), C13(H13), C14(H14), C20(H20), C21(H21), C26(H26), C27(H27),
 C202(H202), C204(H204), C206(H206), C210(H210), C212(H212), C214(H214),
 C218(H218), C220(H220), C222(H222), C226(H226), C228(H228), C230(H230)
;

loop_
_space_group_symop_operation_xyz
'x, y, z'
'-x, -y, -z'

loop_
_atom_site_label
_atom_site_type_symbol
_atom_site_fract_x
_atom_site_fract_y
_atom_site_fract_z
_atom_site_U_iso_or_equiv
_atom_site_adp_type
_atom_site_occupancy
_atom_site_site_symmetry_order
_atom_site_calc_flag
_atom_site_refinement_flags_posn
_atom_site_refinement_flags_adp
_atom_site_refinement_flags_occupancy
_atom_site_disorder_assembly
_atom_site_disorder_group
Rh1 Rh 0.19295(3) 0.69746(2) 0.06728(2) 0.02181(8) Uani 1 1 d . . . . .
O3 O 0.1669(3) 0.52778(14) 0.03459(14) 0.0428(6) Uani 1 1 d . . . . .
N10 N 0.1884(3) 0.82006(15) 0.09256(14) 0.0242(6) Uani 1 1 d . . . . .
N17 N 0.0341(3) 0.78361(15) 0.20111(15) 0.0258(6) Uani 1 1 d . . . . .
N19 N 0.1701(3) 0.71459(15) 0.23548(15) 0.0270(6) Uani 1 1 d . . . . .
N23 N 0.3436(3) 0.73611(16) -0.04160(15) 0.0286(6) Uani 1 1 d . . . . .
N25 N 0.2309(3) 0.62081(15) -0.11160(15) 0.0263(6) Uani 1 1 d . . . . .
C2 C 0.1809(4) 0.59365(19) 0.04696(18) 0.0270(7) Uani 1 1 d . . . . .
C11 C 0.0849(3) 0.86256(18) 0.13177(18) 0.0260(7) Uani 1 1 d . . . . .
C12 C 0.0797(4) 0.94213(19) 0.15032(19) 0.0316(8) Uani 1 1 d . . . . .
H12 H 0.0060 0.9706 0.1784 0.038 Uiso 1 1 calc R . . . .
C13 C 0.1824(4) 0.9801(2) 0.1278(2) 0.0375(9) Uani 1 1 d . . . . .
H13 H 0.1803 1.0349 0.1398 0.045 Uiso 1 1 calc R . . . .
C14 C 0.2880(4) 0.9372(2) 0.0876(2) 0.0357(8) Uani 1 1 d . . . . .
H14 H 0.3602 0.9622 0.0718 0.043 Uiso 1 1 calc R . . . .
C15 C 0.2886(4) 0.85729(19) 0.07022(18) 0.0285(7) Uani 1 1 d . . . . .
C16 C -0.0282(3) 0.81919(19) 0.15385(18) 0.0276(7) Uani 1 1 d . . . . .
H16A H -0.0960 0.8571 0.1830 0.033 Uiso 1 1 calc R . . . .
H16B H -0.0836 0.7767 0.1061 0.033 Uiso 1 1 calc R . . . .
C18 C 0.1341(3) 0.73083(18) 0.17531(18) 0.0242(7) Uani 1 1 d . . . . .
C20 C 0.0928(4) 0.7559(2) 0.29650(19) 0.0348(8) Uani 1 1 d . . . . .
H20 H 0.0990 0.7538 0.3447 0.042 Uiso 1 1 calc R . . . .
C21 C 0.0078(4) 0.7996(2) 0.27520(19) 0.0334(8) Uani 1 1 d . . . . .
H21 H -0.0574 0.8345 0.3051 0.040 Uiso 1 1 calc R . . . .
C22 C 0.4029(4) 0.8093(2) 0.0273(2) 0.0327(8) Uani 1 1 d . . . . .
H22A H 0.4645 0.8425 0.0113 0.039 Uiso 1 1 calc R . . . .
H22B H 0.4644 0.7951 0.0625 0.039 Uiso 1 1 calc R . . . .
C24 C 0.2556(3) 0.67902(18) -0.03725(18) 0.0249(7) Uani 1 1 d . . . . .
C26 C 0.3038(4) 0.6417(2) -0.16042(19) 0.0314(8) Uani 1 1 d . . . . .
H26 H 0.3037 0.6105 -0.2147 0.038 Uiso 1 1 calc R . . . .
C27 C 0.3745(4) 0.7142(2) -0.1165(2) 0.0330(8) Uani 1 1 d . . . . .
H27 H 0.4338 0.7444 -0.1334 0.040 Uiso 1 1 calc R . . . .
C28 C 0.2829(4) 0.6640(2) 0.2383(2) 0.0305(7) Uani 1 1 d . . . . .
H28A H 0.3440 0.6920 0.2889 0.037 Uiso 1 1 calc R . . . .
H28B H 0.3447 0.6568 0.1972 0.037 Uiso 1 1 calc R . . . .
C29 C 0.2257(3) 0.58245(19) 0.22792(19) 0.0284(7) Uani 1 1 d . . . . .
H29A H 0.1695 0.5522 0.1761 0.034 Uiso 1 1 calc R . . . .
H29B H 0.1610 0.5886 0.2676 0.034 Uiso 1 1 calc R . . . .
C30 C 0.3509(4) 0.5368(2) 0.2358(2) 0.0336(8) Uani 1 1 d . . . . .
H30A H 0.3921 0.5610 0.2910 0.040 Uiso 1 1 calc R . . . .
H30B H 0.4267 0.5435 0.2059 0.040 Uiso 1 1 calc R . . . .
C31 C 0.3121(4) 0.4472(2) 0.2079(2) 0.0380(8) Uani 1 1 d . . . . .
H31A H 0.3983 0.4242 0.2195 0.046 Uiso 1 1 calc R . . . .
H31B H 0.2369 0.4404 0.2380 0.046 Uiso 1 1 calc R . . . .
C32 C 0.2582(4) 0.3997(2) 0.1217(2) 0.0354(8) Uani 1 1 d . . . . .
H32A H 0.2383 0.3428 0.1097 0.042 Uiso 1 1 calc R . . . .
H32B H 0.1658 0.4185 0.1114 0.042 Uiso 1 1 calc R . . . .
C33 C 0.3601(4) 0.4049(2) 0.06648(19) 0.0311(7) Uani 1 1 d . . . . .
H33A H 0.3796 0.4615 0.0777 0.037 Uiso 1 1 calc R . . . .
H33B H 0.4528 0.3860 0.0763 0.037 Uiso 1 1 calc R . . . .
C34 C 0.3020(3) 0.35634(19) -0.01848(19) 0.0301(7) Uani 1 1 d . . . . .
H34A H 0.2034 0.3701 -0.0267 0.036 Uiso 1 1 calc R . . . .
H34B H 0.2949 0.2990 -0.0312 0.036 Uiso 1 1 calc R . . . .
C35 C 0.3926(4) 0.3693(2) -0.0742(2) 0.0327(8) Uani 1 1 d . . . . .
H35A H 0.4770 0.3383 -0.0801 0.039 Uiso 1 1 calc R . . . .
H35B H 0.4290 0.4265 -0.0512 0.039 Uiso 1 1 calc R . . . .
C36 C 0.3121(4) 0.34493(19) -0.15432(19) 0.0317(8) Uani 1 1 d . . . . .
H36A H 0.2646 0.2900 -0.1742 0.038 Uiso 1 1 calc R . . . .
H36B H 0.3831 0.3436 -0.1898 0.038 Uiso 1 1 calc R . . . .
C37 C 0.1978(3) 0.39984(19) -0.15700(19) 0.0293(7) Uani 1 1 d . . . . .
H37A H 0.1410 0.3750 -0.2090 0.035 Uiso 1 1 calc R . . . .
H37B H 0.1311 0.4054 -0.1183 0.035 Uiso 1 1 calc R . . . .
C38 C 0.2654(3) 0.48244(19) -0.14022(19) 0.0283(7) Uani 1 1 d . . . . .
H38A H 0.3282 0.5050 -0.0901 0.034 Uiso 1 1 calc R . . . .
H38B H 0.3270 0.4766 -0.1811 0.034 Uiso 1 1 calc R . . . .
C39 C 0.1572(3) 0.54089(19) -0.13657(19) 0.0284(7) Uani 1 1 d . . . . .
H39A H 0.1018 0.5224 -0.1884 0.034 Uiso 1 1 calc R . . . .
H39B H 0.0886 0.5432 -0.0997 0.034 Uiso 1 1 calc R . . . .
F1 F 0.4139(4) 0.3159(2) 0.63556(16) 0.0682(12) Uani 0.860(5) 1 d . U P A 1
F2 F 0.2903(5) 0.22559(19) 0.64861(15) 0.0731(12) Uani 0.860(5) 1 d . U P A 1
F3 F 0.1879(4) 0.3182(2) 0.63796(16) 0.0778(12) Uani 0.860(5) 1 d . U P A 1
F4 F -0.0240(10) 0.0163(5) 0.4235(4) 0.089(3) Uani 0.529(10) 1 d . U P B 1
F5 F -0.0753(6) 0.0462(5) 0.3303(4) 0.072(2) Uani 0.529(10) 1 d . U P B 1
F6 F 0.0922(9) -0.0250(3) 0.3287(3) 0.074(2) Uani 0.529(10) 1 d . U P B 1
F7 F 0.4243(6) -0.1052(6) 0.2480(10) 0.054(2) Uani 0.56(4) 1 d . U P C 1
F8 F 0.6197(19) -0.0645(5) 0.3247(5) 0.064(3) Uani 0.56(4) 1 d . U P C 1
F9 F 0.6248(17) -0.1340(4) 0.2032(7) 0.056(3) Uani 0.56(4) 1 d . U P C 1
F10 F 0.7769(8) 0.0203(3) 0.0751(3) 0.083(2) Uani 0.565(6) 1 d . U P D 1
F11 F 0.9113(4) 0.1041(3) 0.1747(4) 0.0777(18) Uani 0.565(6) 1 d . U P D 1
F12 F 0.7464(7) 0.1422(3) 0.1180(4) 0.069(2) Uani 0.565(6) 1 d . U P D 1
F13 F 0.9507(8) 0.2852(4) 0.4847(3) 0.087(2) Uani 0.634(13) 1 d . U P E 1
F14 F 0.8278(6) 0.3285(6) 0.5796(4) 0.084(2) Uani 0.634(13) 1 d . U P E 1
F15 F 0.9669(7) 0.4080(3) 0.5600(5) 0.072(2) Uani 0.634(13) 1 d . U P E 1
F16 F 0.6969(3) 0.56592(12) 0.47044(14) 0.0575(6) Uani 1 1 d . U . . .
F17 F 0.6774(3) 0.49561(13) 0.34749(13) 0.0585(7) Uani 1 1 d . U . . .
F18 F 0.4908(2) 0.52050(13) 0.40550(14) 0.0493(6) Uani 1 1 d . U . . .
F19 F 0.1045(3) 0.09425(13) 0.04161(12) 0.0596(7) Uani 1 1 d . U . . .
F20 F 0.2837(3) 0.16860(17) 0.04036(12) 0.0665(7) Uani 1 1 d . U . . .
F21 F 0.0718(3) 0.20079(14) 0.03438(11) 0.0561(6) Uani 1 1 d . U . . .
F22 F -0.1430(2) 0.32672(13) 0.30156(12) 0.0439(5) Uani 1 1 d . U . . .
F23 F -0.0227(2) 0.41709(13) 0.28536(13) 0.0470(6) Uani 1 1 d . U . . .
F24 F 0.0274(2) 0.40359(12) 0.38878(11) 0.0443(5) Uani 1 1 d . U . . .
F101 F 0.4073(19) 0.2305(10) 0.6360(7) 0.067(4) Uani 0.140(5) 1 d . U P A 2
F102 F 0.1944(16) 0.2622(12) 0.6487(6) 0.062(4) Uani 0.140(5) 1 d . U P A 2
F103 F 0.353(2) 0.3385(6) 0.6358(7) 0.059(5) Uani 0.140(5) 1 d . U P A 2
F104 F 0.0071(11) -0.0048(5) 0.3168(4) 0.094(3) Uani 0.471(10) 1 d . U P B 2
F105 F -0.0431(11) 0.0299(6) 0.4309(5) 0.113(4) Uani 0.471(10) 1 d . U P B 2
F106 F -0.1210(7) 0.0883(6) 0.3677(7) 0.109(3) Uani 0.471(10) 1 d . U P B 2
F107 F 0.6602(18) -0.0720(7) 0.3108(9) 0.060(3) Uani 0.44(4) 1 d . U P C 2
F108 F 0.581(2) -0.1402(4) 0.1914(5) 0.059(3) Uani 0.44(4) 1 d . U P C 2
F109 F 0.4342(12) -0.0915(8) 0.2745(14) 0.064(3) Uani 0.44(4) 1 d . U P C 2
F110 F 0.7843(10) 0.1544(4) 0.1390(5) 0.074(3) Uani 0.435(6) 1 d . U P D 2
F111 F 0.6627(8) 0.0449(6) 0.0566(3) 0.107(3) Uani 0.435(6) 1 d . U P D 2
F112 F 0.8603(7) 0.0433(5) 0.1150(5) 0.063(2) Uani 0.435(6) 1 d . U P D 2
F113 F 0.9100(14) 0.4090(5) 0.5908(5) 0.076(3) Uani 0.366(13) 1 d . U P E 2
F114 F 0.9937(7) 0.3260(9) 0.4919(6) 0.072(3) Uani 0.366(13) 1 d . U P E 2
F115 F 0.8471(10) 0.2860(6) 0.5453(7) 0.066(3) Uani 0.366(13) 1 d . U P E 2
C201 C 0.3240(3) 0.19496(18) 0.39650(17) 0.0227(6) Uani 1 1 d . . . . .
C202 C 0.3477(3) 0.23803(19) 0.47687(17) 0.0248(7) Uani 1 1 d . . . . .
H202 H 0.4219 0.2810 0.4997 0.030 Uiso 1 1 calc R . . . .
C203 C 0.2662(3) 0.22022(19) 0.52498(18) 0.0293(7) Uani 1 1 d . . . . .
C204 C 0.1575(4) 0.1580(2) 0.49438(19) 0.0358(8) Uani 1 1 d . . . . .
H204 H 0.1027 0.1453 0.5272 0.043 Uiso 1 1 calc R . . . .
C205 C 0.1310(4) 0.1150(2) 0.41505(19) 0.0396(9) Uani 1 1 d . . . . .
C206 C 0.2109(4) 0.1335(2) 0.36707(18) 0.0318(8) Uani 1 1 d . . . . .
H206 H 0.1883 0.1034 0.3124 0.038 Uiso 1 1 calc R . . . .
C207 C 0.2897(4) 0.2699(3) 0.6107(2) 0.0426(9) Uani 0.860(5) 1 d . U P A 1
C208 C 0.0308(8) 0.0379(4) 0.3753(4) 0.0553(15) Uani 0.529(10) 1 d . U P B 1
C209 C 0.5026(3) 0.13514(18) 0.28588(17) 0.0237(7) Uani 1 1 d . . . . .
C210 C 0.4950(3) 0.06310(18) 0.29082(17) 0.0264(7) Uani 1 1 d . . . . .
H210 H 0.4363 0.0572 0.3259 0.032 Uiso 1 1 calc R . . . .
C211 C 0.5704(3) -0.00065(18) 0.24612(17) 0.0292(7) Uani 1 1 d . . . . .
C212 C 0.6560(4) 0.0052(2) 0.19413(19) 0.0333(8) Uani 1 1 d . . . . .
H212 H 0.7057 -0.0384 0.1628 0.040 Uiso 1 1 calc R . . . .
C213 C 0.6678(4) 0.07665(19) 0.18867(18) 0.0315(8) Uani 1 1 d . . . . .
C214 C 0.5942(4) 0.13974(19) 0.23430(18) 0.0273(7) Uani 1 1 d . . . . .
H214 H 0.6064 0.1883 0.2304 0.033 Uiso 1 1 calc R . . . .
C215 C 0.5607(4) -0.0751(2) 0.25586(18) 0.0389(9) Uani 1 1 d . . . . .
C216 C 0.7756(7) 0.0870(4) 0.1406(3) 0.0482(12) Uani 0.565(6) 1 d . U P D 1
C217 C 0.5353(3) 0.29007(18) 0.38232(16) 0.0216(6) Uani 1 1 d . . . . .
C218 C 0.6523(3) 0.28692(19) 0.43078(17) 0.0248(7) Uani 1 1 d . . . . .
H218 H 0.6626 0.2384 0.4339 0.030 Uiso 1 1 calc R . . . .
C219 C 0.7529(3) 0.35135(19) 0.47401(17) 0.0275(7) Uani 1 1 d . . . . .
C220 C 0.7448(3) 0.42291(19) 0.47017(17) 0.0274(7) Uani 1 1 d . . . . .
H220 H 0.8136 0.4675 0.5003 0.033 Uiso 1 1 calc R . . . .
C221 C 0.6335(3) 0.42741(18) 0.42113(17) 0.0245(7) Uani 1 1 d . . . . .
C222 C 0.5309(3) 0.36201(18) 0.37819(16) 0.0223(6) Uani 1 1 d . . . . .
H222 H 0.4555 0.3669 0.3450 0.027 Uiso 1 1 calc R . . . .
C223 C 0.8741(4) 0.3436(2) 0.52466(19) 0.0421(9) Uani 1 1 d . . . . .
C224 C 0.6248(4) 0.50184(19) 0.41163(19) 0.0309(7) Uani 1 1 d . . . . .
C225 C 0.2969(3) 0.22921(17) 0.27893(16) 0.0212(6) Uani 1 1 d . . . . .
C226 C 0.2821(3) 0.19473(17) 0.19812(17) 0.0230(6) Uani 1 1 d . . . . .
H226 H 0.3469 0.1576 0.1712 0.028 Uiso 1 1 calc R . . . .
C227 C 0.1754(3) 0.21296(18) 0.15556(17) 0.0241(7) Uani 1 1 d . . . . .
C228 C 0.0809(3) 0.26788(18) 0.19147(18) 0.0258(7) Uani 1 1 d . . . . .
H228 H 0.0091 0.2806 0.1623 0.031 Uiso 1 1 calc R . . . .
C229 C 0.0945(3) 0.30413(18) 0.27231(17) 0.0239(7) Uani 1 1 d . . . . .
C230 C 0.1979(3) 0.28497(18) 0.31443(17) 0.0231(6) Uani 1 1 d . . . . .
H230 H 0.2029 0.3102 0.3694 0.028 Uiso 1 1 calc R . . . .
C231 C 0.1594(4) 0.1694(2) 0.06861(18) 0.0316(8) Uani 1 1 d . . . . .
C232 C -0.0101(4) 0.3624(2) 0.31224(19) 0.0318(8) Uani 1 1 d . . . . .
C307 C 0.3052(13) 0.2623(7) 0.6105(5) 0.0426(9) Uani 0.140(5) 1 d . U P A 2
C308 C -0.0071(8) 0.0583(5) 0.3828(4) 0.0553(15) Uani 0.471(10) 1 d . U P B 2
C316 C 0.7403(7) 0.0799(4) 0.1249(4) 0.0482(12) Uani 0.435(6) 1 d . U P D 2
B200 B 0.4155(4) 0.2122(2) 0.33562(19) 0.0221(7) Uani 1 1 d . . . . .

loop_
_atom_site_aniso_label
_atom_site_aniso_U_11
_atom_site_aniso_U_22
_atom_site_aniso_U_33
_atom_site_aniso_U_23
_atom_site_aniso_U_13
_atom_site_aniso_U_12
Rh1 0.02289(13) 0.01940(13) 0.02319(13) 0.00959(10) 0.00274(9) 0.00297(9)
O3 0.0713(19) 0.0229(13) 0.0356(14) 0.0140(11) 0.0072(13) 0.0071(12)
N10 0.0268(14) 0.0220(13) 0.0240(14) 0.0117(12) -0.0020(11) 0.0012(11)
N17 0.0269(14) 0.0231(14) 0.0263(14) 0.0099(12) 0.0040(11) 0.0036(11)
N19 0.0282(15) 0.0254(14) 0.0266(14) 0.0115(12) 0.0012(12) -0.0002(12)
N23 0.0286(15) 0.0303(15) 0.0306(15) 0.0163(13) 0.0073(12) 0.0047(12)
N25 0.0279(14) 0.0268(14) 0.0256(14) 0.0131(12) 0.0014(11) 0.0046(12)
C2 0.0342(18) 0.0256(17) 0.0228(16) 0.0111(14) 0.0070(14) 0.0081(14)
C11 0.0272(17) 0.0243(16) 0.0244(16) 0.0102(14) -0.0040(13) 0.0031(14)
C12 0.039(2) 0.0233(17) 0.0278(17) 0.0084(15) -0.0033(15) 0.0068(15)
C13 0.053(2) 0.0190(16) 0.038(2) 0.0121(16) -0.0022(18) 0.0023(16)
C14 0.042(2) 0.0290(18) 0.037(2) 0.0186(17) -0.0017(16) -0.0063(16)
C15 0.0325(18) 0.0260(17) 0.0271(17) 0.0135(15) -0.0029(14) -0.0008(14)
C16 0.0259(17) 0.0261(17) 0.0296(17) 0.0114(15) 0.0018(14) 0.0065(14)
C18 0.0235(16) 0.0213(15) 0.0265(17) 0.0108(14) -0.0007(13) -0.0024(13)
C20 0.045(2) 0.0350(19) 0.0208(17) 0.0094(16) 0.0059(15) -0.0004(17)
C21 0.041(2) 0.0283(18) 0.0275(18) 0.0085(15) 0.0114(16) 0.0060(16)
C22 0.0310(18) 0.0317(18) 0.0363(19) 0.0163(16) 0.0047(15) -0.0006(15)
C24 0.0223(16) 0.0264(16) 0.0297(17) 0.0156(15) 0.0034(13) 0.0062(13)
C26 0.0347(19) 0.038(2) 0.0279(18) 0.0191(16) 0.0087(15) 0.0123(16)
C27 0.0335(19) 0.039(2) 0.038(2) 0.0256(18) 0.0113(16) 0.0113(16)
C28 0.0264(17) 0.0348(19) 0.0347(19) 0.0207(16) -0.0018(14) 0.0019(15)
C29 0.0270(17) 0.0321(18) 0.0281(17) 0.0154(15) 0.0041(14) 0.0019(14)
C30 0.0325(19) 0.0338(19) 0.0352(19) 0.0173(16) -0.0019(15) 0.0026(15)
C31 0.041(2) 0.036(2) 0.044(2) 0.0234(18) 0.0059(17) 0.0047(17)
C32 0.035(2) 0.0272(18) 0.045(2) 0.0171(17) 0.0049(16) -0.0010(15)
C33 0.0264(17) 0.0293(18) 0.041(2) 0.0200(16) -0.0022(15) 0.0029(14)
C34 0.0248(17) 0.0245(17) 0.041(2) 0.0155(16) -0.0009(15) 0.0007(14)
C35 0.0237(17) 0.0304(18) 0.045(2) 0.0179(17) 0.0009(15) 0.0050(14)
C36 0.0298(18) 0.0263(17) 0.0349(19) 0.0096(16) 0.0055(15) 0.0041(15)
C37 0.0265(17) 0.0276(17) 0.0269(17) 0.0070(15) -0.0006(14) 0.0002(14)
C38 0.0227(16) 0.0277(17) 0.0314(18) 0.0101(15) 0.0055(14) 0.0036(14)
C39 0.0263(17) 0.0282(17) 0.0272(17) 0.0100(15) 0.0000(14) 0.0030(14)
F1 0.052(2) 0.101(3) 0.0246(14) 0.0097(16) -0.0026(13) -0.0348(19)
F2 0.117(3) 0.079(2) 0.0260(14) 0.0295(15) -0.0005(17) -0.012(2)
F3 0.078(2) 0.092(3) 0.0340(16) -0.0005(16) 0.0149(15) 0.027(2)
F4 0.114(5) 0.091(4) 0.056(4) 0.037(4) 0.007(4) -0.063(4)
F5 0.049(3) 0.078(4) 0.065(4) 0.019(3) -0.020(3) -0.030(3)
F6 0.093(5) 0.046(3) 0.068(3) 0.020(3) -0.005(3) -0.031(3)
F7 0.056(3) 0.037(3) 0.072(6) 0.029(3) -0.001(3) -0.009(2)
F8 0.099(6) 0.048(3) 0.050(3) 0.032(3) -0.016(4) 0.001(3)
F9 0.064(5) 0.029(3) 0.082(5) 0.026(3) 0.025(4) 0.020(3)
F10 0.122(5) 0.056(3) 0.063(3) 0.010(3) 0.064(3) 0.020(3)
F11 0.063(3) 0.085(4) 0.114(4) 0.064(3) 0.042(3) 0.017(3)
F12 0.105(5) 0.071(4) 0.078(4) 0.062(3) 0.062(3) 0.066(3)
F13 0.071(4) 0.066(4) 0.092(4) 0.011(3) -0.032(3) 0.042(3)
F14 0.079(3) 0.133(5) 0.056(3) 0.064(4) -0.018(3) -0.003(4)
F15 0.053(3) 0.064(3) 0.094(4) 0.041(3) -0.044(3) -0.020(2)
F16 0.0773(17) 0.0251(11) 0.0557(14) 0.0102(11) -0.0140(13) -0.0058(11)
F17 0.097(2) 0.0408(12) 0.0543(14) 0.0287(12) 0.0443(14) 0.0221(13)
F18 0.0448(13) 0.0435(12) 0.0727(16) 0.0355(12) 0.0124(11) 0.0162(10)
F19 0.109(2) 0.0316(12) 0.0264(11) 0.0046(10) 0.0040(12) -0.0108(13)
F20 0.0449(14) 0.114(2) 0.0252(12) 0.0166(13) 0.0134(10) 0.0009(14)
F21 0.0788(17) 0.0587(15) 0.0242(11) 0.0144(11) -0.0093(11) 0.0164(13)
F22 0.0247(11) 0.0585(14) 0.0433(12) 0.0171(11) 0.0092(9) 0.0069(10)
F23 0.0492(13) 0.0487(13) 0.0560(14) 0.0315(12) 0.0153(11) 0.0263(11)
F24 0.0405(12) 0.0487(13) 0.0292(11) 0.0035(10) 0.0031(9) 0.0188(10)
F101 0.066(7) 0.081(7) 0.041(6) 0.017(5) -0.011(6) 0.007(6)
F102 0.059(7) 0.077(7) 0.040(6) 0.016(5) 0.019(6) -0.007(6)
F103 0.076(8) 0.053(7) 0.036(6) 0.010(5) 0.009(6) -0.007(6)
F104 0.091(5) 0.076(5) 0.063(4) -0.012(4) 0.019(4) -0.042(4)
F105 0.119(6) 0.129(6) 0.060(5) 0.025(4) 0.013(5) -0.079(5)
F106 0.065(4) 0.080(5) 0.143(7) 0.027(5) -0.036(4) -0.022(4)
F107 0.072(6) 0.048(4) 0.070(5) 0.042(4) -0.022(4) -0.003(4)
F108 0.088(7) 0.031(4) 0.046(4) 0.009(3) -0.011(4) 0.009(3)
F109 0.072(5) 0.035(4) 0.089(7) 0.030(4) 0.024(4) 0.004(3)
F110 0.087(5) 0.057(4) 0.083(5) 0.027(4) 0.065(4) 0.008(4)
F111 0.095(5) 0.180(6) 0.049(4) 0.055(4) 0.011(3) -0.006(5)
F112 0.063(4) 0.074(4) 0.081(5) 0.048(4) 0.051(3) 0.054(3)
F113 0.084(6) 0.068(5) 0.052(5) 0.015(4) -0.037(4) 0.000(4)
F114 0.045(4) 0.110(7) 0.078(5) 0.060(5) 0.002(4) 0.017(5)
F115 0.064(5) 0.076(5) 0.069(5) 0.055(5) -0.036(4) -0.027(4)
C201 0.0239(16) 0.0235(16) 0.0213(15) 0.0107(13) 0.0007(13) 0.0054(13)
C202 0.0238(16) 0.0269(16) 0.0211(16) 0.0088(14) 0.0023(13) 0.0009(13)
C203 0.0279(17) 0.0367(19) 0.0207(16) 0.0115(15) 0.0000(13) 0.0000(15)
C204 0.039(2) 0.044(2) 0.0245(18) 0.0167(17) 0.0048(15) -0.0065(17)
C205 0.044(2) 0.040(2) 0.0291(19) 0.0140(17) -0.0009(16) -0.0159(17)
C206 0.038(2) 0.0339(19) 0.0189(16) 0.0092(15) 0.0010(14) -0.0043(16)
C207 0.0439(17) 0.0501(17) 0.0327(15) 0.0182(13) 0.0066(13) -0.0037(14)
C208 0.057(2) 0.058(2) 0.0483(19) 0.0231(17) 0.0104(17) -0.0080(17)
C209 0.0257(16) 0.0255(16) 0.0173(15) 0.0080(13) -0.0008(13) 0.0023(13)
C210 0.0310(18) 0.0273(17) 0.0214(16) 0.0118(14) 0.0014(13) 0.0021(14)
C211 0.0348(19) 0.0239(17) 0.0251(17) 0.0090(14) -0.0044(14) 0.0040(14)
C212 0.038(2) 0.0278(18) 0.0300(18) 0.0090(15) 0.0006(15) 0.0126(16)
C213 0.0357(19) 0.0314(18) 0.0312(18) 0.0154(16) 0.0109(15) 0.0125(15)
C214 0.0348(18) 0.0245(16) 0.0258(17) 0.0128(14) 0.0074(14) 0.0092(14)
C215 0.049(2) 0.0262(19) 0.040(2) 0.0132(17) 0.0040(18) 0.0058(17)
C216 0.053(2) 0.0488(17) 0.0488(19) 0.0238(15) 0.0174(16) 0.0168(16)
C217 0.0228(16) 0.0244(16) 0.0172(15) 0.0076(13) 0.0084(12) 0.0066(13)
C218 0.0274(17) 0.0275(17) 0.0212(16) 0.0117(14) 0.0060(13) 0.0058(14)
C219 0.0255(17) 0.0344(18) 0.0203(16) 0.0101(15) 0.0027(13) 0.0048(14)
C220 0.0231(16) 0.0291(17) 0.0205(16) 0.0028(14) 0.0037(13) -0.0007(14)
C221 0.0288(17) 0.0231(16) 0.0184(15) 0.0049(13) 0.0110(13) 0.0055(14)
C222 0.0201(15) 0.0289(16) 0.0179(15) 0.0095(13) 0.0059(12) 0.0067(13)
C223 0.041(2) 0.046(2) 0.038(2) 0.021(2) -0.0100(18) -0.0035(19)
C224 0.0348(19) 0.0252(17) 0.0269(18) 0.0058(15) 0.0082(15) 0.0025(15)
C225 0.0232(16) 0.0183(15) 0.0201(15) 0.0071(13) 0.0029(12) 0.0001(12)
C226 0.0264(16) 0.0203(15) 0.0219(16) 0.0086(13) 0.0069(13) 0.0019(13)
C227 0.0285(17) 0.0243(16) 0.0194(15) 0.0110(14) 0.0003(13) -0.0044(13)
C228 0.0245(16) 0.0278(17) 0.0259(17) 0.0137(15) -0.0003(13) -0.0009(14)
C229 0.0216(16) 0.0253(16) 0.0247(16) 0.0112(14) 0.0028(13) -0.0002(13)
C230 0.0236(16) 0.0263(16) 0.0175(15) 0.0084(13) 0.0035(12) -0.0001(13)
C231 0.043(2) 0.0292(18) 0.0235(17) 0.0125(15) 0.0041(15) 0.0034(16)
C232 0.0244(18) 0.043(2) 0.0295(18) 0.0165(17) 0.0039(14) 0.0090(15)
C307 0.0439(17) 0.0501(17) 0.0327(15) 0.0182(13) 0.0066(13) -0.0037(14)
C308 0.057(2) 0.058(2) 0.0483(19) 0.0231(17) 0.0104(17) -0.0080(17)
C316 0.053(2) 0.0488(17) 0.0488(19) 0.0238(15) 0.0174(16) 0.0168(16)
B200 0.0254(18) 0.0225(18) 0.0177(17) 0.0081(15) 0.0033(14) 0.0039(15)

loop_
_atom_type_symbol
_atom_type_description
_atom_type_scat_dispersion_real
_atom_type_scat_dispersion_imag
_atom_type_scat_source
C C 0.0033 0.0016 'International Tables Vol C Tables 4.2.6.8 and 6.1.1.4'
H H 0.0000 0.0000 'International Tables Vol C Tables 4.2.6.8 and 6.1.1.4'
B B 0.0013 0.0007 'International Tables Vol C Tables 4.2.6.8 and 6.1.1.4'
F F 0.0171 0.0103 'International Tables Vol C Tables 4.2.6.8 and 6.1.1.4'
N N 0.0061 0.0033 'International Tables Vol C Tables 4.2.6.8 and 6.1.1.4'
O O 0.0106 0.0060 'International Tables Vol C Tables 4.2.6.8 and 6.1.1.4'
Rh Rh -1.1178 0.9187 'International Tables Vol C Tables 4.2.6.8 and 6.1.1.4'

loop_
_geom_angle_atom_site_label_1
_geom_angle_atom_site_label_2
_geom_angle_atom_site_label_3
_geom_angle
C2 Rh1 N10 175.16(13)
C2 Rh1 C18 91.70(13)
C2 Rh1 C24 95.50(13)
C18 Rh1 N10 85.92(11)
C18 Rh1 C24 172.77(12)
C24 Rh1 N10 86.94(11)
C11 N10 Rh1 120.5(2)
C11 N10 C15 118.2(3)
C15 N10 Rh1 121.3(2)
C18 N17 C16 121.1(3)
C18 N17 C21 111.9(3)
C21 N17 C16 127.0(3)
C18 N19 C20 111.0(3)
C18 N19 C28 124.9(3)
C20 N19 C28 124.0(3)
C24 N23 C22 122.2(3)
C24 N23 C27 112.0(3)
C27 N23 C22 125.8(3)
C24 N25 C26 111.0(3)
C24 N25 C39 125.3(3)
C26 N25 C39 123.0(3)
O3 C2 Rh1 177.0(3)
N10 C11 C12 122.2(3)
N10 C11 C16 117.3(3)
C12 C11 C16 120.5(3)
C11 C12 H12 120.3
C11 C12 C13 119.4(3)
C13 C12 H12 120.3
C12 C13 H13 120.6
C14 C13 C12 118.7(3)
C14 C13 H13 120.6
C13 C14 H14 120.1
C13 C14 C15 119.7(3)
C15 C14 H14 120.1
N10 C15 C14 121.7(3)
N10 C15 C22 117.5(3)
C14 C15 C22 120.9(3)
N17 C16 C11 112.1(3)
N17 C16 H16A 109.2
N17 C16 H16B 109.2
C11 C16 H16A 109.2
C11 C16 H16B 109.2
H16A C16 H16B 107.9
N17 C18 Rh1 119.7(2)
N19 C18 Rh1 136.6(2)
N19 C18 N17 103.7(3)
N19 C20 H20 126.3
C21 C20 N19 107.4(3)
C21 C20 H20 126.3
N17 C21 H21 127.0
C20 C21 N17 106.0(3)
C20 C21 H21 127.0
N23 C22 C15 112.7(3)
N23 C22 H22A 109.1
N23 C22 H22B 109.1
C15 C22 H22A 109.1
C15 C22 H22B 109.1
H22A C22 H22B 107.8
N23 C24 Rh1 119.6(2)
N23 C24 N25 103.7(3)
N25 C24 Rh1 136.7(2)
N25 C26 H26 126.5
C27 C26 N25 107.1(3)
C27 C26 H26 126.5
N23 C27 H27 126.9
C26 C27 N23 106.2(3)
C26 C27 H27 126.9
N19 C28 H28A 108.7
N19 C28 H28B 108.7
N19 C28 C29 114.1(3)
H28A C28 H28B 107.6
C29 C28 H28A 108.7
C29 C28 H28B 108.7
C28 C29 H29A 109.7
C28 C29 H29B 109.7
C28 C29 C30 109.7(3)
H29A C29 H29B 108.2
C30 C29 H29A 109.7
C30 C29 H29B 109.7
C29 C30 H30A 108.5
C29 C30 H30B 108.5
C29 C30 C31 115.0(3)
H30A C30 H30B 107.5
C31 C30 H30A 108.5
C31 C30 H30B 108.5
C30 C31 H31A 108.5
C30 C31 H31B 108.5
H31A C31 H31B 107.5
C32 C31 C30 115.0(3)
C32 C31 H31A 108.5
C32 C31 H31B 108.5
C31 C32 H32A 108.4
C31 C32 H32B 108.4
H32A C32 H32B 107.4
C33 C32 C31 115.6(3)
C33 C32 H32A 108.4
C33 C32 H32B 108.4
C32 C33 H33A 108.9
C32 C33 H33B 108.9
H33A C33 H33B 107.7
C34 C33 C32 113.5(3)
C34 C33 H33A 108.9
C34 C33 H33B 108.9
C33 C34 H34A 108.7
C33 C34 H34B 108.7
C33 C34 C35 114.3(3)
H34A C34 H34B 107.6
C35 C34 H34A 108.7
C35 C34 H34B 108.7
C34 C35 H35A 108.7
C34 C35 H35B 108.7
C34 C35 C36 114.1(3)
H35A C35 H35B 107.6
C36 C35 H35A 108.7
C36 C35 H35B 108.7
C35 C36 H36A 108.5
C35 C36 H36B 108.5
C35 C36 C37 114.9(3)
H36A C36 H36B 107.5
C37 C36 H36A 108.5
C37 C36 H36B 108.5
C36 C37 H37A 109.2
C36 C37 H37B 109.2
H37A C37 H37B 107.9
C38 C37 C36 111.9(3)
C38 C37 H37A 109.2
C38 C37 H37B 109.2
C37 C38 H38A 108.7
C37 C38 H38B 108.7
H38A C38 H38B 107.6
C39 C38 C37 114.2(3)
C39 C38 H38A 108.7
C39 C38 H38B 108.7
N25 C39 C38 110.4(3)
N25 C39 H39A 109.6
N25 C39 H39B 109.6
C38 C39 H39A 109.6
C38 C39 H39B 109.6
H39A C39 H39B 108.1
C202 C201 C206 115.6(3)
C202 C201 B200 125.1(3)
C206 C201 B200 119.2(3)
C201 C202 H202 118.9
C201 C202 C203 122.2(3)
C203 C202 H202 118.9
C202 C203 C207 120.9(3)
C202 C203 C307 120.2(5)
C204 C203 C202 121.0(3)
C204 C203 C207 118.1(3)
C204 C203 C307 118.6(5)
C203 C204 H204 121.0
C205 C204 C203 118.0(3)
C205 C204 H204 121.0
C204 C205 C206 121.0(3)
C204 C205 C208 122.5(4)
C204 C205 C308 116.6(4)
C206 C205 C208 115.9(4)
C206 C205 C308 121.3(4)
C201 C206 H206 118.9
C205 C206 C201 122.2(3)
C205 C206 H206 118.9
F1 C207 F2 106.0(4)
F1 C207 C203 113.3(3)
F2 C207 C203 112.3(3)
F3 C207 F1 106.2(4)
F3 C207 F2 105.0(4)
F3 C207 C203 113.4(3)
F4 C208 F5 109.1(6)
F4 C208 F6 104.7(6)
F4 C208 C205 113.6(5)
F5 C208 C205 109.3(5)
F6 C208 F5 105.2(6)
F6 C208 C205 114.4(5)
C210 C209 C214 115.2(3)
C210 C209 B200 125.3(3)
C214 C209 B200 119.5(3)
C209 C210 H210 118.7
C209 C210 C211 122.6(3)
C211 C210 H210 118.7
C210 C211 C215 119.8(3)
C212 C211 C210 120.6(3)
C212 C211 C215 119.6(3)
C211 C212 H212 120.8
C211 C212 C213 118.3(3)
C213 C212 H212 120.8
C212 C213 C216 118.2(3)
C212 C213 C316 119.0(4)
C214 C213 C212 120.4(3)
C214 C213 C216 120.9(3)
C214 C213 C316 119.9(4)
C209 C214 H214 118.5
C213 C214 C209 122.9(3)
C213 C214 H214 118.5
F7 C215 F9 105.4(4)
F7 C215 C211 112.2(4)
F8 C215 F7 106.1(5)
F8 C215 F9 106.3(4)
F8 C215 C211 113.3(4)
F9 C215 C211 112.9(4)
F107 C215 F108 105.3(5)
F107 C215 C211 112.3(5)
F108 C215 C211 112.9(5)
F109 C215 F107 106.5(5)
F109 C215 F108 105.6(5)
F109 C215 C211 113.6(5)
F10 C216 F11 104.9(5)
F10 C216 C213 111.3(5)
F11 C216 C213 114.4(4)
F12 C216 F10 104.8(5)
F12 C216 F11 108.0(5)
F12 C216 C213 112.8(5)
C218 C217 B200 120.0(3)
C222 C217 C218 115.3(3)
C222 C217 B200 124.7(3)
C217 C218 H218 118.6
C219 C218 C217 122.7(3)
C219 C218 H218 118.6
C218 C219 C220 121.0(3)
C218 C219 C223 119.7(3)
C220 C219 C223 119.4(3)
C219 C220 H220 121.0
C221 C220 C219 117.9(3)
C221 C220 H220 121.0
C220 C221 C222 120.7(3)
C220 C221 C224 119.9(3)
C222 C221 C224 119.4(3)
C217 C222 C221 122.4(3)
C217 C222 H222 118.8
C221 C222 H222 118.8
F13 C223 F15 105.5(4)
F13 C223 C219 111.7(3)
F14 C223 F13 107.1(4)
F14 C223 F15 106.4(4)
F14 C223 C219 111.9(3)
F15 C223 C219 113.8(3)
F113 C223 F115 104.9(5)
F113 C223 C219 113.5(4)
F114 C223 F113 105.9(5)
F114 C223 F115 103.8(5)
F114 C223 C219 113.8(4)
F115 C223 C219 114.0(4)
F16 C224 F17 106.5(3)
F16 C224 F18 105.7(3)
F16 C224 C221 113.2(3)
F17 C224 C221 112.1(3)
F18 C224 F17 105.3(3)
F18 C224 C221 113.4(3)
C226 C225 C230 115.2(3)
C226 C225 B200 127.1(3)
C230 C225 B200 117.7(2)
C225 C226 H226 118.9
C227 C226 C225 122.2(3)
C227 C226 H226 118.9
C226 C227 C231 119.2(3)
C228 C227 C226 121.5(3)
C228 C227 C231 119.2(3)
C227 C228 H228 121.2
C227 C228 C229 117.5(3)
C229 C228 H228 121.2
C228 C229 C232 118.2(3)
C230 C229 C228 121.1(3)
C230 C229 C232 120.7(3)
C225 C230 H230 118.8
C229 C230 C225 122.5(3)
C229 C230 H230 118.8
F19 C231 F20 107.5(3)
F19 C231 F21 104.9(3)
F19 C231 C227 112.3(3)
F20 C231 F21 105.5(3)
F20 C231 C227 112.5(3)
F21 C231 C227 113.7(3)
F22 C232 F23 105.8(2)
F22 C232 C229 112.2(3)
F23 C232 C229 112.1(3)
F24 C232 F22 107.0(3)
F24 C232 F23 106.2(3)
F24 C232 C229 113.0(3)
F101 C307 F102 105.8(7)
F101 C307 F103 106.0(7)
F101 C307 C203 113.5(7)
F102 C307 F103 105.8(7)
F102 C307 C203 112.5(7)
F103 C307 C203 112.5(7)
F104 C308 C205 111.7(5)
F105 C308 F104 105.9(6)
F105 C308 C205 111.7(6)
F106 C308 F104 105.2(6)
F106 C308 F105 105.5(6)
F106 C308 C205 116.1(6)
F110 C316 C213 112.8(5)
F111 C316 F110 108.1(6)
F111 C316 F112 104.7(6)
F111 C316 C213 114.4(5)
F112 C316 F110 104.2(6)
F112 C316 C213 111.8(5)
C209 B200 C201 110.5(2)
C217 B200 C201 110.9(2)
C217 B200 C209 107.5(2)
C225 B200 C201 106.1(2)
C225 B200 C209 111.6(2)
C225 B200 C217 110.3(2)

loop_
_geom_bond_atom_site_label_1
_geom_bond_atom_site_label_2
_geom_bond_distance
Rh1 N10 2.134(2)
Rh1 C2 1.804(3)
Rh1 C18 2.036(3)
Rh1 C24 2.042(3)
O3 C2 1.148(4)
N10 C11 1.350(4)
N10 C15 1.351(4)
N17 C16 1.456(4)
N17 C18 1.359(4)
N17 C21 1.378(4)
N19 C18 1.352(4)
N19 C20 1.383(4)
N19 C28 1.472(4)
N23 C22 1.464(4)
N23 C24 1.355(4)
N23 C27 1.383(4)
N25 C24 1.357(4)
N25 C26 1.389(4)
N25 C39 1.467(4)
C11 C12 1.377(4)
C11 C16 1.506(5)
C12 H12 0.9500
C12 C13 1.379(5)
C13 H13 0.9500
C13 C14 1.375(5)
C14 H14 0.9500
C14 C15 1.384(4)
C15 C22 1.495(5)
C16 H16A 0.9900
C16 H16B 0.9900
C20 H20 0.9500
C20 C21 1.337(5)
C21 H21 0.9500
C22 H22A 0.9900
C22 H22B 0.9900
C26 H26 0.9500
C26 C27 1.340(5)
C27 H27 0.9500
C28 H28A 0.9900
C28 H28B 0.9900
C28 C29 1.514(4)
C29 H29A 0.9900
C29 H29B 0.9900
C29 C30 1.525(4)
C30 H30A 0.9900
C30 H30B 0.9900
C30 C31 1.533(5)
C31 H31A 0.9900
C31 H31B 0.9900
C31 C32 1.525(5)
C32 H32A 0.9900
C32 H32B 0.9900
C32 C33 1.525(5)
C33 H33A 0.9900
C33 H33B 0.9900
C33 C34 1.517(5)
C34 H34A 0.9900
C34 H34B 0.9900
C34 C35 1.522(5)
C35 H35A 0.9900
C35 H35B 0.9900
C35 C36 1.524(5)
C36 H36A 0.9900
C36 H36B 0.9900
C36 C37 1.539(4)
C37 H37A 0.9900
C37 H37B 0.9900
C37 C38 1.525(4)
C38 H38A 0.9900
C38 H38B 0.9900
C38 C39 1.516(4)
C39 H39A 0.9900
C39 H39B 0.9900
F1 C207 1.328(4)
F2 C207 1.331(4)
F3 C207 1.327(4)
F4 C208 1.303(6)
F5 C208 1.328(6)
F6 C208 1.324(6)
F7 C215 1.338(5)
F8 C215 1.324(5)
F9 C215 1.340(5)
F10 C216 1.331(6)
F11 C216 1.334(6)
F12 C216 1.324(6)
F13 C223 1.319(4)
F14 C223 1.318(5)
F15 C223 1.319(4)
F16 C224 1.330(4)
F17 C224 1.335(4)
F18 C224 1.330(4)
F19 C231 1.323(4)
F20 C231 1.326(4)
F21 C231 1.330(4)
F22 C232 1.337(4)
F23 C232 1.348(4)
F24 C232 1.336(4)
F101 C307 1.324(7)
F102 C307 1.326(7)
F103 C307 1.328(7)
F104 C308 1.325(6)
F105 C308 1.322(6)
F106 C308 1.302(6)
F107 C215 1.333(5)
F108 C215 1.341(6)
F109 C215 1.329(6)
F110 C316 1.335(6)
F111 C316 1.314(6)
F112 C316 1.332(6)
F113 C223 1.322(5)
F114 C223 1.319(5)
F115 C223 1.330(5)
C201 C202 1.390(4)
C201 C206 1.402(4)
C201 B200 1.648(4)
C202 H202 0.9500
C202 C203 1.391(4)
C203 C204 1.383(5)
C203 C207 1.490(5)
C203 C307 1.486(9)
C204 H204 0.9500
C204 C205 1.374(5)
C205 C206 1.387(5)
C205 C208 1.520(7)
C205 C308 1.524(8)
C206 H206 0.9500
C209 C210 1.397(4)
C209 C214 1.399(4)
C209 B200 1.645(4)
C210 H210 0.9500
C210 C211 1.397(4)
C211 C212 1.378(5)
C211 C215 1.491(5)
C212 H212 0.9500
C212 C213 1.391(4)
C213 C214 1.385(4)
C213 C216 1.491(6)
C213 C316 1.483(7)
C214 H214 0.9500
C217 C218 1.403(4)
C217 C222 1.391(4)
C217 B200 1.641(5)
C218 H218 0.9500
C218 C219 1.378(4)
C219 C220 1.384(4)
C219 C223 1.493(5)
C220 H220 0.9500
C220 C221 1.382(4)
C221 C222 1.399(4)
C221 C224 1.494(4)
C222 H222 0.9500
C225 C226 1.394(4)
C225 C230 1.414(4)
C225 B200 1.639(4)
C226 H226 0.9500
C226 C227 1.394(4)
C227 C228 1.375(4)
C227 C231 1.500(4)
C228 H228 0.9500
C228 C229 1.394(4)
C229 C230 1.378(4)
C229 C232 1.498(4)
C230 H230 0.9500

loop_
_platon_squeeze_void_nr
_platon_squeeze_void_average_x
_platon_squeeze_void_average_y
_platon_squeeze_void_average_z
_platon_squeeze_void_volume
_platon_squeeze_void_count_electrons
_platon_squeeze_void_content
1 0.500 1.000 0.500 161 23 ' '
